data_7011995
loop_
_publ_author_name
'Vujovic, Dejana'
'Raubenheimer, Helgard G.'
'Nassimbeni, Luigi R.'

_publ_section_title
;
 New self-assembled one-dimensional nickel coordination polymers and
 hydrogen-bonded networks
;
_journal_issue 4
_journal_name_full 'Dalton Transactions'
_journal_page_first 631
_journal_paper_doi 10.1039/b206638f
_journal_year 2003
_chemical_formula_moiety Ni(NCS)2(C6H7N2)2
_chemical_formula_sum 'C16 H12 N6 Ni S2'
_chemical_formula_weight 411.15
_chemical_melting_point 'DSC onset temperature = 257.2oC'
_chemical_name_common none
_chemical_name_systematic
; 
catena-(bis(4-aminobenzonitrile-N)-bis(?2-thiocyanato-N,S)) nickel(II) 
;
_space_group_IT_number 14
_symmetry_cell_setting monoclinic
_symmetry_space_group_name_Hall '-P 2ybc'
_symmetry_space_group_name_H-M 'P 1 21/c 1'
_atom_sites_solution_hydrogens geom
_atom_sites_solution_primary direct
_atom_sites_solution_secondary difmap
_audit_creation_method SHELXL-97
_cell_angle_alpha 90.00
_cell_angle_beta 100.465(2)
_cell_angle_gamma 90.00
_cell_formula_units_Z 4
_cell_length_a 5.5903(2)
_cell_length_b 24.6665(11)
_cell_length_c 12.7539(5)
_cell_measurement_reflns_used 3885
_cell_measurement_temperature 173(2)
_cell_measurement_theta_max 27.55
_cell_measurement_theta_min 3.30
_cell_volume 1729.42(12)
_computing_cell_refinement 'Collect (Nonius, 2000)'
_computing_data_collection 'Collect (Nonius, 2000)'
_computing_data_reduction 'Collect (Nonius, 2000)'
_computing_molecular_graphics 'XSEED, a graphical interface to SHELX (1999)'
_computing_publication_material 'SHELXL-97 (Sheldrick, 1997)'
_computing_structure_refinement 'SHELXL-97 (Sheldrick, 1997)'
_computing_structure_solution 'SHELXS-97 (Sheldrick, 1990)'
_diffrn_ambient_temperature 173(2)
_diffrn_measured_fraction_theta_full 0.973
_diffrn_measured_fraction_theta_max 0.973
_diffrn_measurement_device_type 'Nonius Kappa CCD'
_diffrn_measurement_method 'Combination of phi and omega'
_diffrn_radiation_monochromator graphite
_diffrn_radiation_source 'fine-focus sealed tube'
_diffrn_radiation_type MoK\a
_diffrn_radiation_wavelength 0.71070
_diffrn_reflns_av_R_equivalents 0.0370
_diffrn_reflns_av_sigmaI/netI 0.0706
_diffrn_reflns_limit_h_max 7
_diffrn_reflns_limit_h_min -7
_diffrn_reflns_limit_k_max 29
_diffrn_reflns_limit_k_min -32
_diffrn_reflns_limit_l_max 16
_diffrn_reflns_limit_l_min -16
_diffrn_reflns_number 6633
_diffrn_reflns_theta_full 27.55
_diffrn_reflns_theta_max 27.55
_diffrn_reflns_theta_min 3.30
_exptl_absorpt_coefficient_mu 1.375
_exptl_absorpt_correction_T_max 0.8748
_exptl_absorpt_correction_T_min 0.8204
_exptl_absorpt_correction_type none
_exptl_crystal_colour green
_exptl_crystal_density_diffrn 1.579
_exptl_crystal_density_meas ?
_exptl_crystal_density_method .
_exptl_crystal_description 'Rectangular plates'
_exptl_crystal_F_000 840
_exptl_crystal_size_max 0.15
_exptl_crystal_size_mid 0.10
_exptl_crystal_size_min 0.10
_refine_diff_density_max 0.711
_refine_diff_density_min -0.476
_refine_diff_density_rms 0.079
_refine_ls_extinction_coef none
_refine_ls_extinction_method none
_refine_ls_goodness_of_fit_ref 1.027
_refine_ls_hydrogen_treatment mixed
_refine_ls_matrix_type full
_refine_ls_number_parameters 242
_refine_ls_number_reflns 3885
_refine_ls_number_restraints 0
_refine_ls_restrained_S_all 1.027
_refine_ls_R_factor_all 0.0975
_refine_ls_R_factor_gt 0.0477
_refine_ls_shift/su_max 0.116
_refine_ls_shift/su_mean 0.004
_refine_ls_structure_factor_coef Fsqd
_refine_ls_weighting_details 'calc w=1/[\s^2^(Fo^2^)+(0.0289P)^2^+1.9774P] where P=(Fo^2^+2Fc^2^)/3'
_refine_ls_weighting_scheme calc
_refine_ls_wR_factor_gt 0.0917
_refine_ls_wR_factor_ref 0.1066
_reflns_number_gt 2372
_reflns_number_total 3885
_reflns_threshold_expression >2sigma(I)
_cod_data_source_file b206638f.txt
_cod_data_source_block COMPOUND_1
_cod_original_sg_symbol_H-M P21/c
_cod_database_code 7011995

loop_
_symmetry_equiv_pos_as_xyz
'x, y, z'
'-x, y+1/2, -z+1/2'
'-x, -y, -z'
'x, -y-1/2, z-1/2'

loop_
_atom_site_label
_atom_site_type_symbol
_atom_site_fract_x
_atom_site_fract_y
_atom_site_fract_z
_atom_site_U_iso_or_equiv
_atom_site_adp_type
_atom_site_occupancy
_atom_site_symmetry_multiplicity
_atom_site_calc_flag
_atom_site_refinement_flags
_atom_site_disorder_assembly
_atom_site_disorder_group
Ni1 Ni 0.57188(8) -0.062043(19) 0.21944(3) 0.02410(14) Uani 1 1 d . . .
S1C S 0.40413(15) -0.06283(5) 0.39062(7) 0.0338(2) Uani 1 1 d . . .
S1D S 0.73454(15) -0.05944(4) 0.05032(7) 0.0304(2) Uani 1 1 d . . .
N7A N 0.5498(6) 0.02499(13) 0.2202(3) 0.0312(7) Uani 1 1 d . . .
N9A N 1.5241(7) 0.18880(16) 0.3680(3) 0.0573(10) Uani 1 1 d . . .
N7B N 0.5428(6) -0.14863(13) 0.2100(3) 0.0303(8) Uani 1 1 d . . .
N9B N 1.4308(8) -0.30871(16) 0.4795(3) 0.0659(12) Uani 1 1 d . . .
N1C N 0.9012(5) -0.06379(12) 0.3121(2) 0.0242(6) Uani 1 1 d . . .
N1D N 0.2368(5) -0.06122(13) 0.1278(2) 0.0270(7) Uani 1 1 d . . .
C1A C 0.7596(6) 0.05820(15) 0.2504(3) 0.0280(8) Uani 1 1 d . . .
C2A C 0.8562(7) 0.06545(16) 0.3572(3) 0.0357(9) Uani 1 1 d . . .
H2A H 0.7854 0.0482 0.4088 0.043 Uiso 1 1 calc R . .
C3A C 1.0568(7) 0.09806(16) 0.3875(3) 0.0376(10) Uani 1 1 d . . .
H3A H 1.1208 0.1028 0.4594 0.045 Uiso 1 1 calc R . .
C4A C 1.1639(7) 0.12388(15) 0.3111(3) 0.0327(9) Uani 1 1 d . . .
C5A C 1.0699(7) 0.11529(15) 0.2038(3) 0.0355(9) Uani 1 1 d . . .
H5A H 1.1424 0.1317 0.1519 0.043 Uiso 1 1 calc R . .
C6A C 0.8681(7) 0.08227(15) 0.1739(3) 0.0323(9) Uani 1 1 d . . .
H6A H 0.8063 0.0764 0.1020 0.039 Uiso 1 1 calc R . .
C8A C 1.3662(8) 0.15965(17) 0.3425(3) 0.0401(10) Uani 1 1 d . . .
C1B C 0.7316(7) -0.18208(14) 0.2657(3) 0.0290(8) Uani 1 1 d . . .
C2B C 0.9100(7) -0.20241(14) 0.2140(3) 0.0305(9) Uani 1 1 d . . .
H2B H 0.9066 -0.1940 0.1427 0.037 Uiso 1 1 calc R . .
C3B C 1.0927(7) -0.23501(15) 0.2678(3) 0.0357(9) Uani 1 1 d . . .
H3B H 1.2093 -0.2496 0.2323 0.043 Uiso 1 1 calc R . .
C4B C 1.1013(7) -0.24594(15) 0.3754(3) 0.0382(10) Uani 1 1 d . . .
C5B C 0.9251(8) -0.22449(17) 0.4276(3) 0.0420(10) Uani 1 1 d . . .
H5B H 0.9320 -0.2314 0.4997 0.050 Uiso 1 1 calc R . .
C6B C 0.7415(8) -0.19320(16) 0.3730(3) 0.0378(10) Uani 1 1 d . . .
H6B H 0.6228 -0.1793 0.4081 0.045 Uiso 1 1 calc R . .
C8B C 1.2884(9) -0.28104(17) 0.4324(4) 0.0484(11) Uani 1 1 d . . .
C1C C 1.1081(6) -0.06366(14) 0.3447(3) 0.0229(7) Uani 1 1 d . . .
C1D C 0.0301(6) -0.05994(14) 0.0954(3) 0.0232(7) Uani 1 1 d . . .
H7A1 H 0.477(7) 0.0341(16) 0.154(3) 0.040(12) Uiso 1 1 d . . .
H7A2 H 0.457(8) 0.0289(18) 0.266(3) 0.053(14) Uiso 1 1 d . . .
H7B1 H 0.411(8) -0.1535(16) 0.232(3) 0.045(13) Uiso 1 1 d . . .
H7B2 H 0.531(7) -0.1560(16) 0.140(3) 0.044(12) Uiso 1 1 d . . .

loop_
_atom_site_aniso_label
_atom_site_aniso_U_11
_atom_site_aniso_U_22
_atom_site_aniso_U_33
_atom_site_aniso_U_23
_atom_site_aniso_U_13
_atom_site_aniso_U_12
Ni1 0.0125(2) 0.0348(3) 0.0245(2) 0.0006(2) 0.00187(17) 0.0007(2)
S1C 0.0130(4) 0.0661(7) 0.0213(5) -0.0001(5) 0.0004(4) 0.0008(5)
S1D 0.0143(4) 0.0536(6) 0.0224(5) 0.0012(5) 0.0013(4) -0.0016(4)
N7A 0.0219(17) 0.0376(19) 0.0333(19) 0.0033(17) 0.0029(16) 0.0047(15)
N9A 0.046(2) 0.053(2) 0.071(3) -0.007(2) 0.008(2) -0.009(2)
N7B 0.0220(18) 0.0355(19) 0.0324(19) 0.0050(16) 0.0023(16) -0.0021(14)
N9B 0.071(3) 0.047(2) 0.065(3) 0.008(2) -0.026(2) 0.009(2)
N1C 0.0161(15) 0.0334(16) 0.0236(15) -0.0004(14) 0.0050(12) -0.0009(13)
N1D 0.0138(15) 0.0439(18) 0.0230(15) 0.0021(14) 0.0025(12) 0.0012(14)
C1A 0.0237(18) 0.027(2) 0.032(2) -0.0033(17) 0.0027(16) 0.0061(17)
C2A 0.036(2) 0.045(2) 0.028(2) -0.0033(19) 0.0093(18) -0.005(2)
C3A 0.039(2) 0.046(3) 0.026(2) -0.0041(18) -0.0007(18) 0.001(2)
C4A 0.031(2) 0.026(2) 0.042(2) -0.0007(18) 0.0090(19) 0.0040(16)
C5A 0.043(2) 0.031(2) 0.036(2) 0.0033(18) 0.014(2) 0.0050(19)
C6A 0.040(2) 0.034(2) 0.0219(19) 0.0017(17) 0.0028(18) 0.0010(18)
C8A 0.040(3) 0.036(2) 0.043(2) -0.003(2) 0.004(2) 0.000(2)
C1B 0.030(2) 0.025(2) 0.0291(19) 0.0018(16) -0.0028(16) -0.0055(16)
C2B 0.032(2) 0.030(2) 0.028(2) 0.0023(16) 0.0028(18) -0.0022(17)
C3B 0.029(2) 0.032(2) 0.044(2) -0.0024(19) 0.0004(19) -0.0013(17)
C4B 0.036(2) 0.028(2) 0.045(2) 0.0049(19) -0.008(2) -0.0022(17)
C5B 0.054(3) 0.041(3) 0.029(2) 0.0112(19) 0.002(2) 0.002(2)
C6B 0.040(2) 0.039(2) 0.036(2) 0.0057(19) 0.010(2) 0.0015(19)
C8B 0.056(3) 0.034(2) 0.048(3) -0.001(2) -0.012(2) -0.003(2)
C1C 0.0178(17) 0.0318(19) 0.0207(17) 0.0018(16) 0.0080(14) 0.0006(16)
C1D 0.0231(18) 0.0262(19) 0.0214(17) 0.0025(16) 0.0072(15) 0.0018(16)

loop_
_atom_type_symbol
_atom_type_description
_atom_type_scat_dispersion_real
_atom_type_scat_dispersion_imag
_atom_type_scat_source
Ni Ni 0.3393 1.1124 'International Tables Vol C Tables 4.2.6.8 and 6.1.1.4'
C C 0.0033 0.0016 'International Tables Vol C Tables 4.2.6.8 and 6.1.1.4'
H H 0.0000 0.0000 'International Tables Vol C Tables 4.2.6.8 and 6.1.1.4'
N N 0.0061 0.0033 'International Tables Vol C Tables 4.2.6.8 and 6.1.1.4'
S S 0.1246 0.1234 'International Tables Vol C Tables 4.2.6.8 and 6.1.1.4'

loop_
_geom_angle_atom_site_label_1
_geom_angle_atom_site_label_2
_geom_angle_atom_site_label_3
_geom_angle
_geom_angle_site_symmetry_1
_geom_angle_site_symmetry_3
_geom_angle_publ_flag
N1C Ni1 N1D 178.93(12) . . ?
N1C Ni1 N7B 93.67(12) . . ?
N1D Ni1 N7B 85.68(12) . . ?
N1C Ni1 N7A 93.80(12) . . ?
N1D Ni1 N7A 86.82(13) . . ?
N7B Ni1 N7A 172.32(12) . . ?
N1C Ni1 S1D 94.04(8) . . ?
N1D Ni1 S1D 86.81(8) . . ?
N7B Ni1 S1D 90.76(11) . . ?
N7A Ni1 S1D 90.50(11) . . ?
N1C Ni1 S1C 86.31(8) . . ?
N1D Ni1 S1C 92.84(8) . . ?
N7B Ni1 S1C 90.25(11) . . ?
N7A Ni1 S1C 88.45(11) . . ?
S1D Ni1 S1C 178.91(4) . . ?
C1C S1C Ni1 101.47(11) 1_455 . ?
C1D S1D Ni1 101.46(11) 1_655 . ?
C1A N7A Ni1 122.0(2) . . ?
C1B N7B Ni1 120.5(2) . . ?
C1C N1C Ni1 165.1(3) . . ?
C1D N1D Ni1 165.9(3) . . ?
C6A C1A C2A 120.0(4) . . ?
C6A C1A N7A 120.3(3) . . ?
C2A C1A N7A 119.7(3) . . ?
C3A C2A C1A 120.2(4) . . ?
C2A C3A C4A 120.3(4) . . ?
C3A C4A C5A 119.1(4) . . ?
C3A C4A C8A 120.4(4) . . ?
C5A C4A C8A 120.5(4) . . ?
C6A C5A C4A 120.3(4) . . ?
C1A C6A C5A 120.0(4) . . ?
N9A C8A C4A 178.7(5) . . ?
C2B C1B C6B 119.6(4) . . ?
C2B C1B N7B 120.3(3) . . ?
C6B C1B N7B 120.0(4) . . ?
C3B C2B C1B 120.4(3) . . ?
C2B C3B C4B 119.5(4) . . ?
C5B C4B C3B 119.9(4) . . ?
C5B C4B C8B 119.9(4) . . ?
C3B C4B C8B 120.2(4) . . ?
C6B C5B C4B 120.2(4) . . ?
C5B C6B C1B 120.3(4) . . ?
N9B C8B C4B 177.8(5) . . ?
N1C C1C S1C 179.4(4) . 1_655 ?
N1D C1D S1D 178.7(4) . 1_455 ?

loop_
_geom_bond_atom_site_label_1
_geom_bond_atom_site_label_2
_geom_bond_distance
_geom_bond_site_symmetry_2
_geom_bond_publ_flag
Ni1 N1C 1.999(3) . ?
Ni1 N1D 2.020(3) . ?
Ni1 N7B 2.144(3) . ?
Ni1 N7A 2.151(3) . ?
Ni1 S1D 2.4891(10) . ?
Ni1 S1C 2.5278(10) . ?
S1C C1C 1.652(3) 1_455 ?
S1D C1D 1.648(3) 1_655 ?
N7A C1A 1.425(5) . ?
N9A C8A 1.139(5) . ?
N7B C1B 1.423(5) . ?
N9B C8B 1.135(5) . ?
N1C C1C 1.155(4) . ?
N1D C1D 1.155(4) . ?
C1A C6A 1.374(5) . ?
C1A C2A 1.383(5) . ?
C2A C3A 1.377(5) . ?
C3A C4A 1.388(5) . ?
C4A C5A 1.389(5) . ?
C4A C8A 1.433(6) . ?
C5A C6A 1.387(5) . ?
C1B C2B 1.386(5) . ?
C1B C6B 1.387(5) . ?
C2B C3B 1.380(5) . ?
C3B C4B 1.392(5) . ?
C4B C5B 1.389(6) . ?
C4B C8B 1.448(6) . ?
C5B C6B 1.369(5) . ?
C1C S1C 1.652(3) 1_655 ?
C1D S1D 1.648(3) 1_455 ?

loop_
_geom_hbond_atom_site_label_D
_geom_hbond_atom_site_label_H
_geom_hbond_atom_site_label_A
_geom_hbond_distance_DH
_geom_hbond_distance_HA
_geom_hbond_distance_DA
_geom_hbond_angle_DHA
_geom_hbond_site_symmetry_A
N7A H7A1 S1D 0.90(4) 2.73(4) 3.628(4) 178.12 .
